data_4103957
loop_
_publ_author_name
'Nan Xu'
'Adam L. O. Campbell'
'Douglas R. Powell'
'Jana Khandogin'
'George B. Richter-Addo'

_publ_contact_author_address
; 
   Department of Chemistry and Biochemistry
   University of Oklahoma 
   620 Parrington Oval, Room 208
   Norman, OK  73019-3051  USA 
;
_publ_contact_author_email grichteraddo@ou.edu
_publ_contact_author_fax 1(405)3256111
_publ_contact_author_name 'Prof. George B. Richter-Addo'
_publ_contact_author_phone 1(405)3254812
_publ_section_title
;
 A Stable Hyponitrite-Bridged Iron Porphyrin Complex
;
_journal_name_full 'Journal of the American Chemical Society'
_journal_page_first 2460
_journal_page_last 2461
_journal_paper_doi 10.1021/ja809781r
_journal_volume 131
_journal_year 2009
_chemical_formula_moiety 'C72 H88 Fe2 N10 O2, 4(C H2 Cl2)'
_chemical_formula_sum 'C76 H96 Cl8 Fe2 N10 O2'
_chemical_formula_weight 1576.93
_chemical_name_systematic
; 
 ? 
;
_space_group_IT_number 2
_symmetry_cell_setting triclinic
_symmetry_space_group_name_Hall '-P 1'
_symmetry_space_group_name_H-M 'P -1'
_atom_sites_solution_hydrogens geom
_atom_sites_solution_primary direct
_atom_sites_solution_secondary difmap
_audit_creation_method SHELXL-97
_cell_angle_alpha 61.399(8)
_cell_angle_beta 73.840(8)
_cell_angle_gamma 76.439(7)
_cell_formula_units_Z 1
_cell_length_a 11.783(4)
_cell_length_b 13.808(5)
_cell_length_c 14.150(5)
_cell_measurement_reflns_used 5433
_cell_measurement_temperature 100(2)
_cell_measurement_theta_max 28.25
_cell_measurement_theta_min 2.21
_cell_volume 1927.4(12)
_computing_cell_refinement 'Bruker SAINT'
_computing_data_collection 'Bruker SMART'
_computing_data_reduction 'Bruker SAINT'
_computing_molecular_graphics 'SHELXTL (Sheldrick, 2000)'
_computing_publication_material 'SHELXTL (Sheldrick, 2000)'
_computing_structure_refinement 'SHELXTL (Sheldrick, 2000)'
_computing_structure_solution 'SHELXTL (Sheldrick, 2000)'
_diffrn_ambient_temperature 100(2)
_diffrn_measured_fraction_theta_full 0.995
_diffrn_measured_fraction_theta_max 0.995
_diffrn_measurement_device_type 'CCD Bruker APEX'
_diffrn_measurement_method '\w scans'
_diffrn_radiation_monochromator graphite
_diffrn_radiation_source 'fine-focus sealed tube'
_diffrn_radiation_type MoK\a
_diffrn_radiation_wavelength 0.71073
_diffrn_reflns_av_R_equivalents 0.0304
_diffrn_reflns_av_sigmaI/netI 0.0391
_diffrn_reflns_limit_h_max 14
_diffrn_reflns_limit_h_min -14
_diffrn_reflns_limit_k_max 17
_diffrn_reflns_limit_k_min -17
_diffrn_reflns_limit_l_max 17
_diffrn_reflns_limit_l_min -17
_diffrn_reflns_number 20380
_diffrn_reflns_theta_full 26.00
_diffrn_reflns_theta_max 26.00
_diffrn_reflns_theta_min 1.67
_diffrn_standards_number 0
_exptl_absorpt_coefficient_mu 0.706
_exptl_absorpt_correction_T_max 0.916
_exptl_absorpt_correction_T_min 0.730
_exptl_absorpt_correction_type multi-scan
_exptl_absorpt_process_details 'SADABS (Sheldrick, 2007)'
_exptl_crystal_colour red
_exptl_crystal_density_diffrn 1.359
_exptl_crystal_density_method 'not measured'
_exptl_crystal_description prism
_exptl_crystal_F_000 826
_exptl_crystal_size_max 0.47
_exptl_crystal_size_mid 0.22
_exptl_crystal_size_min 0.13
_refine_diff_density_max 0.500
_refine_diff_density_min -0.322
_refine_diff_density_rms 0.066
_refine_ls_extinction_method none
_refine_ls_goodness_of_fit_ref 1.013
_refine_ls_hydrogen_treatment constr
_refine_ls_matrix_type full
_refine_ls_number_parameters 516
_refine_ls_number_reflns 7550
_refine_ls_number_restraints 42
_refine_ls_restrained_S_all 1.016
_refine_ls_R_factor_all 0.0504
_refine_ls_R_factor_gt 0.0403
_refine_ls_shift/su_max 0.001
_refine_ls_shift/su_mean 0.000
_refine_ls_structure_factor_coef Fsqd
_refine_ls_weighting_details 'calc w=1/[\s^2^(Fo^2^)+(0.0630P)^2^+1.0000P] where P=(Fo^2^+2Fc^2^)/3'
_refine_ls_weighting_scheme calc
_refine_ls_wR_factor_gt 0.1056
_refine_ls_wR_factor_ref 0.1114
_reflns_number_gt 6353
_reflns_number_total 7550
_reflns_threshold_expression I>2\s(I)
_cod_data_source_file ja809781r_si_002.cif
_cod_data_source_block 08051
_cod_database_code 4103957

loop_
_symmetry_equiv_pos_as_xyz
'x, y, z'
'-x, -y, -z'

loop_
_atom_site_label
_atom_site_type_symbol
_atom_site_fract_x
_atom_site_fract_y
_atom_site_fract_z
_atom_site_U_iso_or_equiv
_atom_site_adp_type
_atom_site_occupancy
_atom_site_symmetry_multiplicity
_atom_site_calc_flag
_atom_site_refinement_flags
_atom_site_disorder_assembly
_atom_site_disorder_group
Fe1 Fe 0.71696(2) 0.54115(2) 0.47302(2) 0.01283(9) Uani 1 1 d . . .
O1A O 0.86337(12) 0.46923(12) 0.51790(12) 0.0190(3) Uani 1 1 d . . .
N1A N 0.95646(15) 0.53103(14) 0.47967(15) 0.0184(4) Uani 1 1 d . . .
N1 N 0.76183(15) 0.68398(14) 0.33542(14) 0.0172(4) Uani 1 1 d . . .
N2 N 0.71296(15) 0.47476(14) 0.37087(14) 0.0164(4) Uani 1 1 d . . .
N3 N 0.60813(15) 0.42567(14) 0.59460(14) 0.0158(4) Uani 1 1 d . . .
N4 N 0.65676(16) 0.63503(14) 0.55871(14) 0.0184(4) Uani 1 1 d . . .
C1 C 0.77746(19) 0.78077(17) 0.33312(19) 0.0214(5) Uani 1 1 d . A .
C2 C 0.8335(2) 0.85410(19) 0.2238(2) 0.0280(5) Uani 1 1 d . . .
C3 C 0.8518(2) 0.8004(2) 0.16060(19) 0.0280(5) Uani 1 1 d . . .
C4 C 0.80753(18) 0.69386(19) 0.23028(18) 0.0215(5) Uani 1 1 d . . .
C5 C 0.81063(19) 0.6133(2) 0.19783(17) 0.0229(5) Uani 1 1 d . . .
H5 H 0.8469 0.6293 0.1238 0.028 Uiso 1 1 calc R . .
C6 C 0.76671(18) 0.51193(19) 0.26148(17) 0.0205(5) Uani 1 1 d . . .
C7 C 0.7691(2) 0.4297(2) 0.2251(2) 0.0265(5) Uani 1 1 d . . .
C8 C 0.7184(2) 0.3428(2) 0.3128(2) 0.0261(5) Uani 1 1 d . . .
C9 C 0.68231(19) 0.37156(18) 0.40330(18) 0.0195(4) Uani 1 1 d . . .
C10 C 0.62398(19) 0.30584(18) 0.50749(19) 0.0218(5) Uani 1 1 d . . .
H10 H 0.6063 0.2368 0.5192 0.026 Uiso 1 1 calc R . .
C11 C 0.58887(18) 0.33009(17) 0.59593(18) 0.0197(4) Uani 1 1 d . . .
C12 C 0.52797(19) 0.25908(18) 0.70386(19) 0.0242(5) Uani 1 1 d . . .
C13 C 0.51028(19) 0.31227(19) 0.76749(18) 0.0245(5) Uani 1 1 d . . .
C14 C 0.55961(18) 0.41651(18) 0.69871(17) 0.0196(4) Uani 1 1 d . . .
C15 C 0.55676(19) 0.49681(19) 0.73143(17) 0.0222(5) Uani 1 1 d . . .
H15 H 0.5211 0.4807 0.8056 0.027 Uiso 1 1 calc R . .
C16 C 0.60062(19) 0.59836(19) 0.66713(18) 0.0216(5) Uani 1 1 d . . .
C17 C 0.5933(2) 0.6810(2) 0.7041(2) 0.0301(6) Uani 1 1 d D A .
C18 C 0.6474(2) 0.7675(2) 0.6177(2) 0.0310(6) Uani 1 1 d D . .
C19 C 0.68645(19) 0.73830(18) 0.52701(19) 0.0222(5) Uani 1 1 d D A .
C20 C 0.7440(2) 0.80509(18) 0.4219(2) 0.0247(5) Uani 1 1 d . . .
H20 H 0.7620 0.8741 0.4101 0.030 Uiso 1 1 calc R A .
C21 C 0.8616(2) 0.9682(2) 0.1898(2) 0.0410(7) Uani 1 1 d . . .
H21A H 0.9296 0.9862 0.1269 0.049 Uiso 1 1 calc R . .
H21B H 0.8862 0.9682 0.2512 0.049 Uiso 1 1 calc R . .
C22 C 0.7575(3) 1.0579(2) 0.1575(2) 0.0396(7) Uani 1 1 d . . .
H22A H 0.7300 1.0561 0.0990 0.059 Uiso 1 1 d R . .
H22B H 0.7828 1.1308 0.1311 0.059 Uiso 1 1 d R . .
H22C H 0.6924 1.0447 0.2213 0.059 Uiso 1 1 d R . .
C23 C 0.9092(2) 0.8411(2) 0.0409(2) 0.0399(7) Uani 1 1 d . . .
H23A H 0.9522 0.7763 0.0281 0.048 Uiso 1 1 calc R . .
H23B H 0.9689 0.8900 0.0237 0.048 Uiso 1 1 calc R . .
C24 C 0.8238(2) 0.9039(2) -0.0376(2) 0.0394(7) Uani 1 1 d . . .
H24A H 0.7691 0.8541 -0.0265 0.059 Uiso 1 1 d R . .
H24B H 0.8687 0.9317 -0.1133 0.059 Uiso 1 1 d R . .
H24C H 0.7782 0.9666 -0.0240 0.059 Uiso 1 1 d R . .
C25 C 0.8220(2) 0.4398(3) 0.1112(2) 0.0393(7) Uani 1 1 d . . .
H25A H 0.8251 0.5193 0.0589 0.047 Uiso 1 1 calc R . .
H25B H 0.7697 0.4102 0.0897 0.047 Uiso 1 1 calc R . .
C26 C 0.9478(3) 0.3770(3) 0.1032(3) 0.0538(9) Uani 1 1 d . . .
H26A H 0.9993 0.4043 0.1266 0.081 Uiso 1 1 d R . .
H26B H 0.9801 0.3892 0.0271 0.081 Uiso 1 1 d R . .
H26C H 0.9444 0.2974 0.1507 0.081 Uiso 1 1 d R . .
C27 C 0.7045(3) 0.2342(2) 0.3195(3) 0.0401(7) Uani 1 1 d . . .
H27A H 0.7111 0.2432 0.2445 0.048 Uiso 1 1 calc R . .
H27B H 0.6242 0.2138 0.3615 0.048 Uiso 1 1 calc R . .
C28 C 0.7982(3) 0.1400(2) 0.3746(3) 0.0517(9) Uani 1 1 d . . .
H28A H 0.8780 0.1607 0.3346 0.077 Uiso 1 1 d R . .
H28B H 0.7881 0.0720 0.3737 0.077 Uiso 1 1 d R . .
H28C H 0.7884 0.1271 0.4506 0.077 Uiso 1 1 d R . .
C29 C 0.4964(2) 0.14654(19) 0.7365(2) 0.0336(6) Uani 1 1 d . . .
H29A H 0.4730 0.1477 0.6740 0.040 Uiso 1 1 calc R . .
H29B H 0.4271 0.1299 0.7982 0.040 Uiso 1 1 calc R . .
C30 C 0.5987(2) 0.0550(2) 0.7710(2) 0.0415(7) Uani 1 1 d . . .
H30A H 0.6674 0.0705 0.7100 0.062 Uiso 1 1 d R . .
H30B H 0.5741 -0.0165 0.7908 0.062 Uiso 1 1 d R . .
H30C H 0.6207 0.0519 0.8344 0.062 Uiso 1 1 d R . .
C31 C 0.4539(2) 0.2721(2) 0.88666(19) 0.0364(6) Uani 1 1 d . . .
H31A H 0.3978 0.2191 0.9060 0.044 Uiso 1 1 calc R . .
H31B H 0.4075 0.3360 0.8992 0.044 Uiso 1 1 calc R . .
C32 C 0.5445(2) 0.2151(2) 0.9620(2) 0.0382(6) Uani 1 1 d . . .
H32A H 0.5897 0.1508 0.9511 0.057 Uiso 1 1 d R . .
H32B H 0.5028 0.1905 1.0386 0.057 Uiso 1 1 d R . .
H32C H 0.5991 0.2677 0.9446 0.057 Uiso 1 1 d R . .
C33 C 0.5364(3) 0.6699(3) 0.8174(2) 0.0488(8) Uani 1 1 d . . .
H33A H 0.4649 0.6311 0.8442 0.059 Uiso 1 1 calc R A .
H33B H 0.5101 0.7450 0.8137 0.059 Uiso 1 1 calc R . .
C34 C 0.6197(4) 0.6061(4) 0.8996(3) 0.0957(18) Uani 1 1 d . A .
H34A H 0.6485 0.5326 0.9018 0.144 Uiso 1 1 d R . .
H34B H 0.5765 0.5977 0.9726 0.144 Uiso 1 1 d R . .
H34C H 0.6875 0.6473 0.8770 0.144 Uiso 1 1 d R . .
C35 C 0.6571(16) 0.8794(8) 0.6085(7) 0.052(5) Uani 0.515(6) 1 d PD A 1
H35A H 0.6454 0.8720 0.6837 0.063 Uiso 0.515(6) 1 calc PR A 1
H35B H 0.7392 0.8976 0.5712 0.063 Uiso 0.515(6) 1 calc PR A 1
C36 C 0.5725(5) 0.9754(4) 0.5489(5) 0.0359(14) Uani 0.515(6) 1 d PD A 1
H36A H 0.5893 1.0435 0.5453 0.054 Uiso 0.515(6) 1 d PR A 1
H36B H 0.4906 0.9618 0.5880 0.054 Uiso 0.515(6) 1 d PR A 1
H36C H 0.5821 0.9839 0.4744 0.054 Uiso 0.515(6) 1 d PR A 1
C35' C 0.6703(15) 0.8728(7) 0.6140(7) 0.037(4) Uani 0.485(6) 1 d PD A 2
H35C H 0.6851 0.9301 0.5369 0.045 Uiso 0.485(6) 1 calc PR A 2
H35D H 0.5991 0.9014 0.6544 0.045 Uiso 0.485(6) 1 calc PR A 2
C36' C 0.7749(5) 0.8515(5) 0.6639(5) 0.0392(16) Uani 0.485(6) 1 d PD A 2
H36D H 0.7852 0.9196 0.6646 0.059 Uiso 0.485(6) 1 d PR A 2
H36E H 0.8466 0.8285 0.6206 0.059 Uiso 0.485(6) 1 d PR A 2
H36F H 0.7618 0.7925 0.7392 0.059 Uiso 0.485(6) 1 d PR A 2
Cl1S Cl 0.8387(8) 0.3657(5) 0.8874(3) 0.0403(10) Uani 0.526(2) 1 d PD B 1
C2S C 0.8680(4) 0.3517(3) 0.7650(3) 0.0317(11) Uani 0.526(2) 1 d PD B 1
H2S1 H 0.8159 0.4094 0.7153 0.038 Uiso 0.526(2) 1 calc PR B 1
H2S2 H 0.9517 0.3637 0.7277 0.038 Uiso 0.526(2) 1 calc PR B 1
Cl3S Cl 0.84383(12) 0.21970(12) 0.79032(14) 0.0427(4) Uani 0.526(2) 1 d PD B 1
Cl1T Cl 0.9618(13) 0.0948(4) 0.5885(7) 0.0501(19) Uani 0.474(2) 1 d PD B 2
C2T C 0.9231(5) 0.2208(4) 0.5998(3) 0.0391(14) Uani 0.474(2) 1 d PD B 2
H2T1 H 0.9959 0.2566 0.5780 0.047 Uiso 0.474(2) 1 calc PR B 2
H2T2 H 0.8692 0.2716 0.5485 0.047 Uiso 0.474(2) 1 calc PR B 2
Cl3T Cl 0.85242(13) 0.20113(12) 0.73396(15) 0.0409(4) Uani 0.474(2) 1 d PD B 2
Cl1U Cl 0.9796(12) 0.1012(3) 0.5717(7) 0.0559(16) Uani 0.526(2) 1 d PD B 1
C2U C 0.9633(4) 0.2477(3) 0.5145(3) 0.0382(12) Uani 0.526(2) 1 d PD B 1
H2U1 H 0.8775 0.2759 0.5224 0.046 Uiso 0.526(2) 1 calc PR B 1
H2U2 H 0.9989 0.2699 0.5558 0.046 Uiso 0.526(2) 1 calc PR B 1
Cl3U Cl 1.03146(14) 0.30877(14) 0.37490(12) 0.0542(5) Uani 0.526(2) 1 d PD B 1
Cl1V Cl 0.8267(9) 0.3563(6) 0.8924(3) 0.0502(18) Uani 0.474(2) 1 d PD B 2
C2V C 0.8842(5) 0.4317(3) 0.7516(4) 0.0354(13) Uani 0.474(2) 1 d PD B 2
H2V1 H 0.9608 0.3915 0.7310 0.043 Uiso 0.474(2) 1 calc PR B 2
H2V2 H 0.8283 0.4365 0.7083 0.043 Uiso 0.474(2) 1 calc PR B 2
Cl3V Cl 0.90688(14) 0.56677(13) 0.71873(14) 0.0479(5) Uani 0.474(2) 1 d PD B 2

loop_
_atom_site_aniso_label
_atom_site_aniso_U_11
_atom_site_aniso_U_22
_atom_site_aniso_U_33
_atom_site_aniso_U_23
_atom_site_aniso_U_13
_atom_site_aniso_U_12
Fe1 0.01261(15) 0.01223(15) 0.01251(15) -0.00456(12) -0.00199(11) -0.00207(11)
O1A 0.0135(7) 0.0160(7) 0.0242(8) -0.0049(6) -0.0053(6) -0.0032(6)
N1A 0.0140(8) 0.0173(9) 0.0228(9) -0.0077(8) -0.0032(7) -0.0032(7)
N1 0.0148(8) 0.0157(9) 0.0169(9) -0.0033(7) -0.0041(7) -0.0019(7)
N2 0.0155(9) 0.0172(9) 0.0161(9) -0.0073(7) -0.0042(7) -0.0002(7)
N3 0.0151(8) 0.0151(9) 0.0143(8) -0.0038(7) -0.0025(7) -0.0030(7)
N4 0.0193(9) 0.0176(9) 0.0181(9) -0.0078(7) -0.0061(7) 0.0006(7)
C1 0.0162(10) 0.0152(10) 0.0264(12) -0.0012(9) -0.0085(9) -0.0033(8)
C2 0.0185(11) 0.0182(11) 0.0317(13) 0.0046(10) -0.0075(10) -0.0066(9)
C3 0.0157(11) 0.0265(12) 0.0227(12) 0.0053(10) -0.0039(9) -0.0052(9)
C4 0.0124(10) 0.0243(12) 0.0180(11) -0.0015(9) -0.0035(8) -0.0021(8)
C5 0.0169(11) 0.0334(13) 0.0121(10) -0.0069(9) -0.0013(8) -0.0005(9)
C6 0.0140(10) 0.0308(12) 0.0173(11) -0.0128(9) -0.0046(8) 0.0027(9)
C7 0.0212(11) 0.0379(14) 0.0284(13) -0.0234(11) -0.0099(9) 0.0086(10)
C8 0.0271(12) 0.0276(12) 0.0346(13) -0.0219(11) -0.0189(10) 0.0110(10)
C9 0.0189(11) 0.0188(11) 0.0252(11) -0.0119(9) -0.0110(9) 0.0027(8)
C10 0.0214(11) 0.0135(10) 0.0317(13) -0.0071(9) -0.0130(9) -0.0014(8)
C11 0.0132(10) 0.0164(10) 0.0249(11) -0.0034(9) -0.0071(8) -0.0027(8)
C12 0.0159(11) 0.0192(11) 0.0257(12) 0.0032(9) -0.0076(9) -0.0065(9)
C13 0.0154(10) 0.0276(12) 0.0173(11) 0.0023(9) -0.0051(9) -0.0047(9)
C14 0.0130(10) 0.0242(11) 0.0143(10) -0.0028(9) -0.0023(8) -0.0025(8)
C15 0.0172(11) 0.0298(12) 0.0131(10) -0.0079(9) -0.0023(8) 0.0042(9)
C16 0.0206(11) 0.0272(12) 0.0181(11) -0.0132(10) -0.0084(9) 0.0081(9)
C17 0.0348(14) 0.0323(13) 0.0306(13) -0.0226(12) -0.0183(11) 0.0164(11)
C18 0.0360(14) 0.0285(13) 0.0429(15) -0.0257(12) -0.0238(12) 0.0121(11)
C19 0.0219(11) 0.0187(11) 0.0316(13) -0.0139(10) -0.0130(9) 0.0032(9)
C20 0.0232(11) 0.0141(10) 0.0383(14) -0.0089(10) -0.0143(10) -0.0009(9)
C21 0.0359(15) 0.0214(13) 0.0473(17) 0.0056(12) -0.0113(13) -0.0141(11)
C22 0.0550(18) 0.0214(13) 0.0422(16) -0.0093(12) -0.0208(14) -0.0013(12)
C23 0.0261(13) 0.0431(16) 0.0229(13) 0.0078(12) 0.0002(10) -0.0120(12)
C24 0.0366(15) 0.0476(17) 0.0237(13) -0.0059(12) -0.0068(11) -0.0080(12)
C25 0.0305(14) 0.067(2) 0.0357(15) -0.0397(15) -0.0088(11) 0.0075(13)
C26 0.0372(16) 0.083(2) 0.0560(19) -0.0538(19) -0.0062(14) 0.0147(16)
C27 0.0510(17) 0.0327(14) 0.0590(18) -0.0345(14) -0.0329(15) 0.0142(12)
C28 0.064(2) 0.0311(15) 0.081(2) -0.0377(16) -0.0454(18) 0.0230(14)
C29 0.0258(13) 0.0209(12) 0.0392(15) 0.0030(11) -0.0093(11) -0.0100(10)
C30 0.0393(15) 0.0235(13) 0.0472(17) -0.0009(12) -0.0154(13) -0.0034(11)
C31 0.0239(13) 0.0484(17) 0.0179(12) 0.0038(11) -0.0024(10) -0.0143(11)
C32 0.0401(15) 0.0389(15) 0.0229(13) 0.0001(11) -0.0130(11) -0.0054(12)
C33 0.061(2) 0.0583(19) 0.0374(16) -0.0392(15) -0.0258(14) 0.0348(16)
C34 0.107(3) 0.137(4) 0.060(2) -0.078(3) -0.059(2) 0.083(3)
C35 0.038(6) 0.070(9) 0.087(10) -0.067(8) -0.015(7) 0.003(7)
C36 0.043(3) 0.019(2) 0.048(3) -0.019(2) -0.012(2) 0.003(2)
C35' 0.036(6) 0.022(5) 0.078(9) -0.036(5) -0.042(6) 0.024(4)
C36' 0.049(4) 0.030(3) 0.053(4) -0.024(3) -0.021(3) -0.005(2)
Cl1S 0.0377(17) 0.0482(16) 0.0361(18) -0.0267(14) -0.0090(11) 0.0128(15)
C2S 0.032(3) 0.036(3) 0.025(2) -0.012(2) -0.0045(19) -0.003(2)
Cl3S 0.0333(7) 0.0518(9) 0.0516(9) -0.0318(8) -0.0007(6) -0.0092(6)
Cl1T 0.072(5) 0.0348(18) 0.0514(14) -0.0216(12) -0.0340(17) 0.0121(15)
C2T 0.038(3) 0.027(3) 0.050(4) -0.015(3) -0.015(3) 0.004(2)
Cl3T 0.0373(8) 0.0307(7) 0.0495(10) -0.0143(7) -0.0059(7) -0.0056(6)
Cl1U 0.062(3) 0.0309(16) 0.098(5) -0.037(2) -0.050(4) 0.0132(14)
C2U 0.037(3) 0.029(3) 0.054(4) -0.021(3) -0.016(3) 0.002(2)
Cl3U 0.0559(9) 0.0617(10) 0.0471(9) -0.0263(8) -0.0220(7) 0.0087(7)
Cl1V 0.049(3) 0.068(3) 0.0281(19) -0.0170(16) -0.0115(14) -0.0014(16)
C2V 0.034(3) 0.044(4) 0.033(3) -0.021(3) -0.012(2) 0.002(3)
Cl3V 0.0456(9) 0.0499(9) 0.0634(11) -0.0390(8) -0.0140(8) 0.0027(7)

loop_
_atom_type_symbol
_atom_type_description
_atom_type_scat_dispersion_real
_atom_type_scat_dispersion_imag
_atom_type_scat_source
C C 0.0033 0.0016 'International Tables Vol C Tables 4.2.6.8 and 6.1.1.4'
H H 0.0000 0.0000 'International Tables Vol C Tables 4.2.6.8 and 6.1.1.4'
N N 0.0061 0.0033 'International Tables Vol C Tables 4.2.6.8 and 6.1.1.4'
O O 0.0106 0.0060 'International Tables Vol C Tables 4.2.6.8 and 6.1.1.4'
Cl Cl 0.1484 0.1585 'International Tables Vol C Tables 4.2.6.8 and 6.1.1.4'
Fe Fe 0.3463 0.8444 'International Tables Vol C Tables 4.2.6.8 and 6.1.1.4'

loop_
_geom_angle_atom_site_label_1
_geom_angle_atom_site_label_2
_geom_angle_atom_site_label_3
_geom_angle
_geom_angle_site_symmetry_1
O1A Fe1 N1 103.81(7) .
O1A Fe1 N4 101.51(7) .
N1 Fe1 N4 87.93(8) .
O1A Fe1 N3 98.65(7) .
N1 Fe1 N3 157.53(7) .
N4 Fe1 N3 87.66(8) .
O1A Fe1 N2 100.98(7) .
N1 Fe1 N2 87.99(8) .
N4 Fe1 N2 157.47(7) .
N3 Fe1 N2 87.70(7) .
N1A O1A Fe1 118.56(12) .
N1A N1A O1A 108.5(2) 2_766
C1 N1 C4 106.18(18) .
C1 N1 Fe1 126.24(15) .
C4 N1 Fe1 126.17(15) .
C9 N2 C6 105.89(18) .
C9 N2 Fe1 126.20(14) .
C6 N2 Fe1 126.25(15) .
C14 N3 C11 105.85(17) .
C14 N3 Fe1 126.56(14) .
C11 N3 Fe1 126.47(14) .
C19 N4 C16 105.82(18) .
C19 N4 Fe1 126.39(15) .
C16 N4 Fe1 126.50(15) .
N1 C1 C20 125.1(2) .
N1 C1 C2 110.1(2) .
C20 C1 C2 124.9(2) .
C3 C2 C1 106.9(2) .
C3 C2 C21 128.1(2) .
C1 C2 C21 125.0(2) .
C2 C3 C4 107.2(2) .
C2 C3 C23 127.5(2) .
C4 C3 C23 125.3(2) .
C5 C4 N1 124.74(19) .
C5 C4 C3 125.6(2) .
N1 C4 C3 109.7(2) .
C4 C5 C6 127.0(2) .
C4 C5 H5 116.5 .
C6 C5 H5 116.5 .
N2 C6 C5 124.1(2) .
N2 C6 C7 109.9(2) .
C5 C6 C7 126.0(2) .
C8 C7 C6 107.0(2) .
C8 C7 C25 127.5(2) .
C6 C7 C25 125.4(2) .
C7 C8 C9 107.0(2) .
C7 C8 C27 128.0(2) .
C9 C8 C27 124.9(2) .
N2 C9 C10 124.6(2) .
N2 C9 C8 110.2(2) .
C10 C9 C8 125.2(2) .
C11 C10 C9 126.8(2) .
C11 C10 H10 116.6 .
C9 C10 H10 116.6 .
C10 C11 N3 124.70(19) .
C10 C11 C12 125.2(2) .
N3 C11 C12 110.1(2) .
C13 C12 C11 107.0(2) .
C13 C12 C29 128.2(2) .
C11 C12 C29 124.8(2) .
C12 C13 C14 106.83(19) .
C12 C13 C31 127.8(2) .
C14 C13 C31 125.3(2) .
N3 C14 C15 124.53(19) .
N3 C14 C13 110.28(19) .
C15 C14 C13 125.2(2) .
C14 C15 C16 126.6(2) .
C14 C15 H15 116.7 .
C16 C15 H15 116.7 .
N4 C16 C15 124.8(2) .
N4 C16 C17 110.4(2) .
C15 C16 C17 124.8(2) .
C18 C17 C16 106.8(2) .
C18 C17 C33 128.1(2) .
C16 C17 C33 125.1(2) .
C17 C18 C19 106.7(2) .
C17 C18 C35' 128.5(4) .
C19 C18 C35' 124.7(4) .
C17 C18 C35 129.0(3) .
C19 C18 C35 124.0(3) .
N4 C19 C20 124.3(2) .
N4 C19 C18 110.2(2) .
C20 C19 C18 125.5(2) .
C1 C20 C19 126.4(2) .
C1 C20 H20 116.8 .
C19 C20 H20 116.8 .
C2 C21 C22 113.2(2) .
C2 C21 H21A 108.9 .
C22 C21 H21A 108.9 .
C2 C21 H21B 108.9 .
C22 C21 H21B 108.9 .
H21A C21 H21B 107.7 .
C21 C22 H22A 109.5 .
C21 C22 H22B 109.5 .
H22A C22 H22B 109.5 .
C21 C22 H22C 109.5 .
H22A C22 H22C 109.5 .
H22B C22 H22C 109.5 .
C3 C23 C24 114.8(2) .
C3 C23 H23A 108.6 .
C24 C23 H23A 108.6 .
C3 C23 H23B 108.6 .
C24 C23 H23B 108.6 .
H23A C23 H23B 107.5 .
C23 C24 H24A 109.5 .
C23 C24 H24B 109.5 .
H24A C24 H24B 109.5 .
C23 C24 H24C 109.5 .
H24A C24 H24C 109.5 .
H24B C24 H24C 109.5 .
C7 C25 C26 112.4(2) .
C7 C25 H25A 109.1 .
C26 C25 H25A 109.1 .
C7 C25 H25B 109.1 .
C26 C25 H25B 109.1 .
H25A C25 H25B 107.8 .
C25 C26 H26A 109.5 .
C25 C26 H26B 109.5 .
H26A C26 H26B 109.5 .
C25 C26 H26C 109.5 .
H26A C26 H26C 109.5 .
H26B C26 H26C 109.5 .
C8 C27 C28 112.5(2) .
C8 C27 H27A 109.1 .
C28 C27 H27A 109.1 .
C8 C27 H27B 109.1 .
C28 C27 H27B 109.1 .
H27A C27 H27B 107.8 .
C27 C28 H28A 109.5 .
C27 C28 H28B 109.5 .
H28A C28 H28B 109.5 .
C27 C28 H28C 109.5 .
H28A C28 H28C 109.5 .
H28B C28 H28C 109.5 .
C12 C29 C30 112.5(2) .
C12 C29 H29A 109.1 .
C30 C29 H29A 109.1 .
C12 C29 H29B 109.1 .
C30 C29 H29B 109.1 .
H29A C29 H29B 107.8 .
C29 C30 H30A 109.5 .
C29 C30 H30B 109.5 .
H30A C30 H30B 109.5 .
C29 C30 H30C 109.5 .
H30A C30 H30C 109.5 .
H30B C30 H30C 109.5 .
C13 C31 C32 113.0(2) .
C13 C31 H31A 109.0 .
C32 C31 H31A 109.0 .
C13 C31 H31B 109.0 .
C32 C31 H31B 109.0 .
H31A C31 H31B 107.8 .
C31 C32 H32A 109.5 .
C31 C32 H32B 109.5 .
H32A C32 H32B 109.5 .
C31 C32 H32C 109.5 .
H32A C32 H32C 109.5 .
H32B C32 H32C 109.5 .
C17 C33 C34 113.2(2) .
C17 C33 H33A 108.9 .
C34 C33 H33A 108.9 .
C17 C33 H33B 108.9 .
C34 C33 H33B 108.9 .
H33A C33 H33B 107.8 .
C33 C34 H34A 109.5 .
C33 C34 H34B 109.5 .
H34A C34 H34B 109.5 .
C33 C34 H34C 109.5 .
H34A C34 H34C 109.5 .
H34B C34 H34C 109.5 .
C36 C35 C18 116.8(11) .
C36 C35 H35A 108.1 .
C18 C35 H35A 108.1 .
C36 C35 H35B 108.1 .
C18 C35 H35B 108.1 .
H35A C35 H35B 107.3 .
C35 C36 H36A 109.5 .
C35 C36 H36B 109.5 .
H36A C36 H36B 109.5 .
C35 C36 H36C 109.5 .
H36A C36 H36C 109.5 .
H36B C36 H36C 109.5 .
C36' C35' C18 110.9(9) .
C36' C35' H35C 109.5 .
C18 C35' H35C 109.5 .
C36' C35' H35D 109.5 .
C18 C35' H35D 109.5 .
H35C C35' H35D 108.0 .
C35' C36' H36D 109.5 .
C35' C36' H36E 109.5 .
H36D C36' H36E 109.5 .
C35' C36' H36F 109.5 .
H36D C36' H36F 109.5 .
H36E C36' H36F 109.5 .
Cl3S C2S Cl1S 111.7(3) .
Cl3S C2S H2S1 109.3 .
Cl1S C2S H2S1 109.3 .
Cl3S C2S H2S2 109.3 .
Cl1S C2S H2S2 109.3 .
H2S1 C2S H2S2 107.9 .
Cl3T C2T Cl1T 112.4(4) .
Cl3T C2T H2T1 109.1 .
Cl1T C2T H2T1 109.1 .
Cl3T C2T H2T2 109.1 .
Cl1T C2T H2T2 109.1 .
H2T1 C2T H2T2 107.9 .
Cl3U C2U Cl1U 112.2(4) .
Cl3U C2U H2U1 109.2 .
Cl1U C2U H2U1 109.2 .
Cl3U C2U H2U2 109.2 .
Cl1U C2U H2U2 109.2 .
H2U1 C2U H2U2 107.9 .
Cl3V C2V Cl1V 112.1(4) .
Cl3V C2V H2V1 109.2 .
Cl1V C2V H2V1 109.2 .
Cl3V C2V H2V2 109.2 .
Cl1V C2V H2V2 109.2 .
H2V1 C2V H2V2 107.9 .

loop_
_geom_bond_atom_site_label_1
_geom_bond_atom_site_label_2
_geom_bond_distance
_geom_bond_site_symmetry_2
Fe1 O1A 1.8891(15) .
Fe1 N1 2.0492(18) .
Fe1 N4 2.0611(18) .
Fe1 N3 2.0618(17) .
Fe1 N2 2.0637(18) .
O1A N1A 1.375(2) .
N1A N1A 1.250(3) 2_766
N1 C1 1.375(3) .
N1 C4 1.384(3) .
N2 C9 1.376(3) .
N2 C6 1.381(3) .
N3 C14 1.378(3) .
N3 C11 1.381(3) .
N4 C19 1.375(3) .
N4 C16 1.377(3) .
C1 C20 1.383(3) .
C1 C2 1.449(3) .
C2 C3 1.358(4) .
C2 C21 1.501(3) .
C3 C4 1.448(3) .
C3 C23 1.507(3) .
C4 C5 1.382(3) .
C5 C6 1.383(3) .
C5 H5 0.9500 .
C6 C7 1.446(3) .
C7 C8 1.355(4) .
C7 C25 1.507(3) .
C8 C9 1.443(3) .
C8 C27 1.502(3) .
C9 C10 1.385(3) .
C10 C11 1.377(3) .
C10 H10 0.9500 .
C11 C12 1.447(3) .
C12 C13 1.360(4) .
C12 C29 1.502(3) .
C13 C14 1.447(3) .
C13 C31 1.499(3) .
C14 C15 1.382(3) .
C15 C16 1.385(3) .
C15 H15 0.9500 .
C16 C17 1.444(3) .
C17 C18 1.361(4) .
C17 C33 1.503(4) .
C18 C19 1.449(3) .
C18 C35' 1.514(4) .
C18 C35 1.517(4) .
C19 C20 1.393(3) .
C20 H20 0.9500 .
C21 C22 1.519(4) .
C21 H21A 0.9900 .
C21 H21B 0.9900 .
C22 H22A 0.9800 .
C22 H22B 0.9800 .
C22 H22C 0.9800 .
C23 C24 1.513(4) .
C23 H23A 0.9900 .
C23 H23B 0.9900 .
C24 H24A 0.9800 .
C24 H24B 0.9800 .
C24 H24C 0.9800 .
C25 C26 1.537(4) .
C25 H25A 0.9900 .
C25 H25B 0.9900 .
C26 H26A 0.9800 .
C26 H26B 0.9800 .
C26 H26C 0.9800 .
C27 C28 1.534(4) .
C27 H27A 0.9900 .
C27 H27B 0.9900 .
C28 H28A 0.9800 .
C28 H28B 0.9800 .
C28 H28C 0.9800 .
C29 C30 1.521(4) .
C29 H29A 0.9900 .
C29 H29B 0.9900 .
C30 H30A 0.9800 .
C30 H30B 0.9800 .
C30 H30C 0.9800 .
C31 C32 1.527(3) .
C31 H31A 0.9900 .
C31 H31B 0.9900 .
C32 H32A 0.9800 .
C32 H32B 0.9800 .
C32 H32C 0.9800 .
C33 C34 1.530(4) .
C33 H33A 0.9900 .
C33 H33B 0.9900 .
C34 H34A 0.9800 .
C34 H34B 0.9800 .
C34 H34C 0.9800 .
C35 C36 1.497(19) .
C35 H35A 0.9900 .
C35 H35B 0.9900 .
C36 H36A 0.9800 .
C36 H36B 0.9800 .
C36 H36C 0.9800 .
C35' C36' 1.490(18) .
C35' H35C 0.9900 .
C35' H35D 0.9900 .
C36' H36D 0.9800 .
C36' H36E 0.9800 .
C36' H36F 0.9800 .
Cl1S C2S 1.765(3) .
C2S Cl3S 1.759(3) .
C2S H2S1 0.9900 .
C2S H2S2 0.9900 .
Cl1T C2T 1.766(3) .
C2T Cl3T 1.762(3) .
C2T H2T1 0.9900 .
C2T H2T2 0.9900 .
Cl1U C2U 1.767(3) .
C2U Cl3U 1.761(3) .
C2U H2U1 0.9900 .
C2U H2U2 0.9900 .
Cl1V C2V 1.762(3) .
C2V Cl3V 1.760(3) .
C2V H2V1 0.9900 .
C2V H2V2 0.9900 .

loop_
_geom_torsion_atom_site_label_1
_geom_torsion_atom_site_label_2
_geom_torsion_atom_site_label_3
_geom_torsion_atom_site_label_4
_geom_torsion
_geom_torsion_site_symmetry_4
N1 Fe1 O1A N1A 19.11(15) .
N4 Fe1 O1A N1A -71.59(14) .
N3 Fe1 O1A N1A -160.95(13) .
N2 Fe1 O1A N1A 109.73(14) .
Fe1 O1A N1A N1A 178.72(17) 2_766
O1A Fe1 N1 C1 -82.29(17) .
N4 Fe1 N1 C1 19.06(17) .
N3 Fe1 N1 C1 97.8(2) .
N2 Fe1 N1 C1 176.90(17) .
O1A Fe1 N1 C4 82.25(17) .
N4 Fe1 N1 C4 -176.40(17) .
N3 Fe1 N1 C4 -97.6(2) .
N2 Fe1 N1 C4 -18.57(17) .
O1A Fe1 N2 C9 79.12(17) .
N1 Fe1 N2 C9 -177.20(17) .
N4 Fe1 N2 C9 -97.5(2) .
N3 Fe1 N2 C9 -19.25(17) .
O1A Fe1 N2 C6 -84.04(17) .
N1 Fe1 N2 C6 19.65(17) .
N4 Fe1 N2 C6 99.3(2) .
N3 Fe1 N2 C6 177.59(17) .
O1A Fe1 N3 C14 82.84(17) .
N1 Fe1 N3 C14 -97.3(2) .
N4 Fe1 N3 C14 -18.45(17) .
N2 Fe1 N3 C14 -176.39(17) .
O1A Fe1 N3 C11 -83.30(17) .
N1 Fe1 N3 C11 96.6(2) .
N4 Fe1 N3 C11 175.41(17) .
N2 Fe1 N3 C11 17.46(17) .
O1A Fe1 N4 C19 84.44(18) .
N1 Fe1 N4 C19 -19.24(17) .
N3 Fe1 N4 C19 -177.21(18) .
N2 Fe1 N4 C19 -98.9(2) .
O1A Fe1 N4 C16 -80.72(18) .
N1 Fe1 N4 C16 175.60(17) .
N3 Fe1 N4 C16 17.63(17) .
N2 Fe1 N4 C16 95.9(2) .
C4 N1 C1 C20 -179.9(2) .
Fe1 N1 C1 C20 -12.9(3) .
C4 N1 C1 C2 0.5(2) .
Fe1 N1 C1 C2 167.54(14) .
N1 C1 C2 C3 -0.3(3) .
C20 C1 C2 C3 -179.9(2) .
N1 C1 C2 C21 178.4(2) .
C20 C1 C2 C21 -1.2(4) .
C1 C2 C3 C4 0.0(2) .
C21 C2 C3 C4 -178.7(2) .
C1 C2 C3 C23 -179.1(2) .
C21 C2 C3 C23 2.3(4) .
C1 N1 C4 C5 179.1(2) .
Fe1 N1 C4 C5 12.0(3) .
C1 N1 C4 C3 -0.5(2) .
Fe1 N1 C4 C3 -167.57(14) .
C2 C3 C4 C5 -179.3(2) .
C23 C3 C4 C5 -0.2(4) .
C2 C3 C4 N1 0.3(2) .
C23 C3 C4 N1 179.4(2) .
N1 C4 C5 C6 2.1(4) .
C3 C4 C5 C6 -178.4(2) .
C9 N2 C6 C5 180.0(2) .
Fe1 N2 C6 C5 -14.1(3) .
C9 N2 C6 C7 0.2(2) .
Fe1 N2 C6 C7 166.12(14) .
C4 C5 C6 N2 -0.9(4) .
C4 C5 C6 C7 178.8(2) .
N2 C6 C7 C8 -0.9(2) .
C5 C6 C7 C8 179.4(2) .
N2 C6 C7 C25 -179.2(2) .
C5 C6 C7 C25 1.0(4) .
C6 C7 C8 C9 1.1(2) .
C25 C7 C8 C9 179.4(2) .
C6 C7 C8 C27 -176.9(2) .
C25 C7 C8 C27 1.5(4) .
C6 N2 C9 C10 -178.8(2) .
Fe1 N2 C9 C10 15.3(3) .
C6 N2 C9 C8 0.5(2) .
Fe1 N2 C9 C8 -165.43(14) .
C7 C8 C9 N2 -1.1(2) .
C27 C8 C9 N2 177.0(2) .
C7 C8 C9 C10 178.2(2) .
C27 C8 C9 C10 -3.7(4) .
N2 C9 C10 C11 -1.3(3) .
C8 C9 C10 C11 179.5(2) .
C9 C10 C11 N3 -0.8(4) .
C9 C10 C11 C12 -180.0(2) .
C14 N3 C11 C10 -179.92(19) .
Fe1 N3 C11 C10 -11.5(3) .
C14 N3 C11 C12 -0.6(2) .
Fe1 N3 C11 C12 167.84(14) .
C10 C11 C12 C13 179.5(2) .
N3 C11 C12 C13 0.2(2) .
C10 C11 C12 C29 1.6(3) .
N3 C11 C12 C29 -177.7(2) .
C11 C12 C13 C14 0.3(2) .
C29 C12 C13 C14 178.1(2) .
C11 C12 C13 C31 -178.2(2) .
C29 C12 C13 C31 -0.4(4) .
C11 N3 C14 C15 -178.0(2) .
Fe1 N3 C14 C15 13.6(3) .
C11 N3 C14 C13 0.8(2) .
Fe1 N3 C14 C13 -167.61(14) .
C12 C13 C14 N3 -0.8(2) .
C31 C13 C14 N3 177.9(2) .
C12 C13 C14 C15 178.1(2) .
C31 C13 C14 C15 -3.3(3) .
N3 C14 C15 C16 0.2(3) .
C13 C14 C15 C16 -178.4(2) .
C19 N4 C16 C15 -179.5(2) .
Fe1 N4 C16 C15 -11.9(3) .
C19 N4 C16 C17 0.8(2) .
Fe1 N4 C16 C17 168.45(14) .
C14 C15 C16 N4 -1.1(4) .
C14 C15 C16 C17 178.5(2) .
N4 C16 C17 C18 -1.1(3) .
C15 C16 C17 C18 179.3(2) .
N4 C16 C17 C33 179.2(2) .
C15 C16 C17 C33 -0.4(4) .
C16 C17 C18 C19 0.8(3) .
C33 C17 C18 C19 -179.5(2) .
C16 C17 C18 C35' -176.3(9) .
C33 C17 C18 C35' 3.4(10) .
C16 C17 C18 C35 175.0(10) .
C33 C17 C18 C35 -5.3(11) .
C16 N4 C19 C20 -179.3(2) .
Fe1 N4 C19 C20 13.1(3) .
C16 N4 C19 C18 -0.3(2) .
Fe1 N4 C19 C18 -167.93(14) .
C17 C18 C19 N4 -0.4(3) .
C35' C18 C19 N4 176.9(9) .
C35 C18 C19 N4 -174.9(9) .
C17 C18 C19 C20 178.6(2) .
C35' C18 C19 C20 -4.1(9) .
C35 C18 C19 C20 4.1(10) .
N1 C1 C20 C19 -1.9(4) .
C2 C1 C20 C19 177.7(2) .
N4 C19 C20 C1 1.7(4) .
C18 C19 C20 C1 -177.1(2) .
C3 C2 C21 C22 93.3(3) .
C1 C2 C21 C22 -85.1(3) .
C2 C3 C23 C24 -91.2(3) .
C4 C3 C23 C24 89.9(3) .
C8 C7 C25 C26 -79.3(3) .
C6 C7 C25 C26 98.7(3) .
C7 C8 C27 C28 100.8(3) .
C9 C8 C27 C28 -76.9(3) .
C13 C12 C29 C30 -93.1(3) .
C11 C12 C29 C30 84.3(3) .
C12 C13 C31 C32 94.8(3) .
C14 C13 C31 C32 -83.5(3) .
C18 C17 C33 C34 -95.5(4) .
C16 C17 C33 C34 84.1(4) .
C17 C18 C35 C36 -100.3(6) .
C19 C18 C35 C36 73.0(10) .
C35' C18 C35 C36 171(5) .
C17 C18 C35' C36' 78.5(10) .
C19 C18 C35' C36' -98.2(6) .
C35 C18 C35' C36' 175(5) .
